data_1507488
loop_
_publ_author_name
'Nadipuram, Asha K.'
'David, Wendi M.'
'Kumar, Dalip'
'Kerwin, Sean M.'

_publ_section_title
;
 Synthesis and thermolysis of heterocyclic 3-aza-3-ene-1,5-diynes(1).
;
_journal_issue 25
_journal_name_full 'Organic letters'
_journal_page_first 4543
_journal_page_last 4546
_journal_paper_doi 10.1021/ol027100p
_journal_volume 4
_journal_year 2002
_chemical_formula_sum 'C19 H16 N2'
_chemical_formula_weight 272.34
_chemical_name_systematic
; 
 ? 
;
_space_group_IT_number 2
_symmetry_cell_setting triclinic
_symmetry_space_group_name_Hall '-P 1'
_symmetry_space_group_name_H-M 'P -1'
_atom_sites_solution_hydrogens geom
_atom_sites_solution_primary direct
_atom_sites_solution_secondary difmap
_audit_creation_method SHELXL-97
_cell_angle_alpha 92.812(1)
_cell_angle_beta 91.680(1)
_cell_angle_gamma 92.388(1)
_cell_formula_units_Z 4
_cell_length_a 9.6360(1)
_cell_length_b 10.1513(1)
_cell_length_c 14.2933(2)
_cell_measurement_temperature 153(2)
_cell_volume 1394.56(3)
_computing_structure_refinement 'SHELXL-97 (Sheldrick, 1997)'
_computing_structure_solution 'SHELXS-97 (Sheldrick, 1990)'
_diffrn_ambient_temperature 153(2)
_diffrn_measured_fraction_theta_full 0.983
_diffrn_measured_fraction_theta_max 0.983
_diffrn_measurement_device_type 'Nonius Kappa CCD'
_diffrn_measurement_method \w-scans
_diffrn_radiation_monochromator graphite
_diffrn_radiation_source 'fine-focus sealed tube'
_diffrn_radiation_type MoK\a
_diffrn_radiation_wavelength 0.71073
_diffrn_reflns_av_R_equivalents 0.0198
_diffrn_reflns_av_sigmaI/netI 0.0493
_diffrn_reflns_limit_h_max 12
_diffrn_reflns_limit_h_min -9
_diffrn_reflns_limit_k_max 13
_diffrn_reflns_limit_k_min -13
_diffrn_reflns_limit_l_max 17
_diffrn_reflns_limit_l_min -18
_diffrn_reflns_number 10003
_diffrn_reflns_theta_full 27.50
_diffrn_reflns_theta_max 27.50
_diffrn_reflns_theta_min 2.98
_exptl_absorpt_coefficient_mu 0.077
_exptl_absorpt_correction_type none
_exptl_crystal_colour yellow
_exptl_crystal_density_diffrn 1.297
_exptl_crystal_density_method 'not measured'
_exptl_crystal_description prisms
_exptl_crystal_F_000 576
_exptl_crystal_size_max 0.35
_exptl_crystal_size_mid 0.26
_exptl_crystal_size_min 0.20
_refine_diff_density_max 0.220
_refine_diff_density_min -0.193
_refine_diff_density_rms 0.039
_refine_ls_extinction_coef 0.033(2)
_refine_ls_extinction_expression Fc^*^=kFc[1+0.001xFc^2^\l^3^/sin(2\q)]^-1/4^
_refine_ls_extinction_method SHELXL
_refine_ls_goodness_of_fit_ref 1.056
_refine_ls_hydrogen_treatment refall
_refine_ls_matrix_type full
_refine_ls_number_parameters 508
_refine_ls_number_reflns 6315
_refine_ls_number_restraints 0
_refine_ls_restrained_S_all 1.056
_refine_ls_R_factor_all 0.0680
_refine_ls_R_factor_gt 0.0408
_refine_ls_shift/su_max 0.071
_refine_ls_shift/su_mean 0.003
_refine_ls_structure_factor_coef Fsqd
_refine_ls_weighting_details 'calc w=1/[\s^2^(Fo^2^)+(0.0369P)^2^+0.1973P] where P=(Fo^2^+2Fc^2^)/3'
_refine_ls_weighting_scheme calc
_refine_ls_wR_factor_gt 0.0839
_refine_ls_wR_factor_ref 0.0939
_reflns_number_gt 4531
_reflns_number_total 6315
_reflns_threshold_expression >2sigma(I)
_cod_data_source_file ol027100psi20021014_071508.cif
_cod_data_source_block an2
_cod_depositor_comments
;
The following automatic conversions were performed:

'_symmetry_cell_setting' value 'Triclinic' changed to 'triclinic'
according to /home/saulius/struct/CIF-dictionaries/cif_core.dic
dictionary named 'cif_core.dic' version 2.4.1 from 2010-06-29.

Automatic conversion script
Id: cif_fix_values 1715 2011-07-08 13:25:40Z adriana 
;
_cod_original_sg_symbol_H-M P-1
_cod_database_code 1507488

loop_
_symmetry_equiv_pos_as_xyz
'x, y, z'
'-x, -y, -z'

loop_
_atom_site_label
_atom_site_type_symbol
_atom_site_fract_x
_atom_site_fract_y
_atom_site_fract_z
_atom_site_U_iso_or_equiv
_atom_site_adp_type
_atom_site_occupancy
_atom_site_symmetry_multiplicity
_atom_site_calc_flag
N1 N 0.72111(11) 0.30432(10) 0.43684(8) 0.0289(3) Uani 1 1 d
C2 C 0.70606(15) 0.17184(13) 0.42647(10) 0.0321(3) Uani 1 1 d
C3 C 0.59963(15) 0.10655(13) 0.37387(10) 0.0319(3) Uani 1 1 d
N4 N 0.49871(11) 0.16930(10) 0.32865(7) 0.0297(3) Uani 1 1 d
C5 C 0.51316(13) 0.29985(12) 0.33880(8) 0.0246(3) Uani 1 1 d
C6 C 0.42136(13) 0.39768(12) 0.30130(9) 0.0252(3) Uani 1 1 d
C7 C 0.48818(13) 0.52538(12) 0.33466(9) 0.0253(3) Uani 1 1 d
C8 C 0.60549(12) 0.50978(11) 0.38676(8) 0.0232(3) Uani 1 1 d
C9 C 0.62312(13) 0.36732(12) 0.39119(8) 0.0240(3) Uani 1 1 d
C10 C 0.34129(14) 0.37095(13) 0.20735(9) 0.0284(3) Uani 1 1 d
C11 C 0.32664(16) 0.47974(14) 0.14030(10) 0.0333(3) Uani 1 1 d
C12 C 0.24088(14) 0.59051(14) 0.17495(10) 0.0329(3) Uani 1 1 d
C13 C 0.17261(14) 0.59140(14) 0.25388(10) 0.0338(3) Uani 1 1 d
C14 C 0.17041(15) 0.48278(14) 0.32071(10) 0.0321(3) Uani 1 1 d
C15 C 0.26286(13) 0.37089(13) 0.29510(9) 0.0277(3) Uani 1 1 d
C16 C 0.70093(13) 0.61465(12) 0.42931(8) 0.0235(3) Uani 1 1 d
C17 C 0.84355(13) 0.59686(13) 0.43737(9) 0.0264(3) Uani 1 1 d
C18 C 0.93392(15) 0.69728(13) 0.47454(9) 0.0295(3) Uani 1 1 d
C19 C 0.88261(15) 0.81639(13) 0.50571(9) 0.0313(3) Uani 1 1 d
C20 C 0.74109(15) 0.83500(13) 0.49939(9) 0.0300(3) Uani 1 1 d
C21 C 0.65088(14) 0.73560(12) 0.46122(9) 0.0262(3) Uani 1 1 d
H2 H 0.7758(15) 0.1213(13) 0.4594(9) 0.034(4) Uiso 1 1 d
H3 H 0.5951(14) 0.0090(14) 0.3677(10) 0.037(4) Uiso 1 1 d
H7 H 0.4505(13) 0.6103(12) 0.3192(9) 0.024(3) Uiso 1 1 d
H10 H 0.3612(13) 0.2821(13) 0.1798(9) 0.028(3) Uiso 1 1 d
H11A H 0.4204(16) 0.5153(14) 0.1253(10) 0.040(4) Uiso 1 1 d
H11B H 0.2832(15) 0.4401(14) 0.0793(11) 0.040(4) Uiso 1 1 d
H12 H 0.2329(15) 0.6659(14) 0.1320(10) 0.040(4) Uiso 1 1 d
H13 H 0.1160(15) 0.6671(14) 0.2720(10) 0.041(4) Uiso 1 1 d
H14A H 0.1950(14) 0.5189(13) 0.3855(10) 0.033(4) Uiso 1 1 d
H14B H 0.0743(17) 0.4480(14) 0.3225(10) 0.046(4) Uiso 1 1 d
H5 H 0.2339(14) 0.2847(13) 0.3171(9) 0.030(4) Uiso 1 1 d
H17 H 0.8798(13) 0.5127(13) 0.4174(9) 0.025(3) Uiso 1 1 d
H18 H 1.0340(16) 0.6805(13) 0.4811(10) 0.037(4) Uiso 1 1 d
H19 H 0.9451(15) 0.8853(14) 0.5353(10) 0.034(4) Uiso 1 1 d
H20 H 0.7023(14) 0.9169(14) 0.5257(10) 0.035(4) Uiso 1 1 d
H21 H 0.5485(15) 0.7482(13) 0.4562(9) 0.031(4) Uiso 1 1 d
N1' N 0.24451(11) 0.00520(10) 0.13725(7) 0.0306(3) Uani 1 1 d
C2' C 0.24200(15) -0.05036(14) 0.22095(10) 0.0330(3) Uani 1 1 d
C3' C 0.14024(15) -0.03024(13) 0.28494(10) 0.0318(3) Uani 1 1 d
N4' N 0.03239(12) 0.04744(10) 0.27009(7) 0.0295(3) Uani 1 1 d
C5' C 0.03409(13) 0.10225(12) 0.18786(8) 0.0254(3) Uani 1 1 d
C6' C -0.06677(13) 0.19100(12) 0.14984(9) 0.0264(3) Uani 1 1 d
C7' C -0.01305(13) 0.22235(13) 0.05783(9) 0.0268(3) Uani 1 1 d
C8' C 0.10613(13) 0.15979(12) 0.04011(8) 0.0249(3) Uani 1 1 d
C9' C 0.13818(13) 0.08264(12) 0.12169(9) 0.0248(3) Uani 1 1 d
C10' C -0.14040(13) 0.28752(13) 0.21610(9) 0.0281(3) Uani 1 1 d
C11' C -0.16563(15) 0.42572(13) 0.18698(10) 0.0301(3) Uani 1 1 d
C12' C -0.27326(14) 0.43280(14) 0.11008(9) 0.0321(3) Uani 1 1 d
C13' C -0.34627(15) 0.32984(14) 0.07112(10) 0.0333(3) Uani 1 1 d
C14' C -0.33235(15) 0.19010(14) 0.09749(10) 0.0323(3) Uani 1 1 d
C15' C -0.22136(13) 0.17171(13) 0.17183(9) 0.0276(3) Uani 1 1 d
C16' C 0.19007(13) 0.17016(12) -0.04399(9) 0.0252(3) Uani 1 1 d
C17' C 0.33212(14) 0.15092(13) -0.04015(10) 0.0303(3) Uani 1 1 d
C18' C 0.41127(16) 0.16356(14) -0.11903(10) 0.0350(3) Uani 1 1 d
C19' C 0.34918(15) 0.19596(13) -0.20275(10) 0.0336(3) Uani 1 1 d
C20' C 0.20786(16) 0.21418(13) -0.20824(10) 0.0338(3) Uani 1 1 d
C21' C 0.12875(15) 0.20153(13) -0.12956(9) 0.0297(3) Uani 1 1 d
H2' H 0.3189(15) -0.1082(13) 0.2367(10) 0.035(4) Uiso 1 1 d
H3' H 0.1438(14) -0.0744(13) 0.3448(10) 0.033(4) Uiso 1 1 d
H7' H -0.0600(14) 0.2852(13) 0.0170(9) 0.032(4) Uiso 1 1 d
H10' H -0.1091(14) 0.2781(13) 0.2815(10) 0.030(4) Uiso 1 1 d
H11D H -0.1973(14) 0.4798(13) 0.2435(10) 0.035(4) Uiso 1 1 d
H11C H -0.0778(16) 0.4685(14) 0.1677(10) 0.036(4) Uiso 1 1 d
H12' H -0.2908(15) 0.5239(14) 0.0882(10) 0.038(4) Uiso 1 1 d
H13' H -0.4175(16) 0.3426(14) 0.0207(10) 0.039(4) Uiso 1 1 d
H14C H -0.4246(17) 0.1574(15) 0.1250(11) 0.049(4) Uiso 1 1 d
H14D H -0.3168(15) 0.1316(14) 0.0418(11) 0.041(4) Uiso 1 1 d
H15' H -0.2370(13) 0.0942(13) 0.2111(9) 0.028(3) Uiso 1 1 d
H17' H 0.3740(15) 0.1225(13) 0.0188(11) 0.038(4) Uiso 1 1 d
H18' H 0.5127(17) 0.1475(14) -0.1146(11) 0.047(4) Uiso 1 1 d
H19' H 0.4038(15) 0.2022(14) -0.2592(11) 0.040(4) Uiso 1 1 d
H20' H 0.1631(15) 0.2370(14) -0.2677(11) 0.041(4) Uiso 1 1 d
H21' H 0.0268(16) 0.2134(13) -0.1336(10) 0.037(4) Uiso 1 1 d

loop_
_atom_site_aniso_label
_atom_site_aniso_U_11
_atom_site_aniso_U_22
_atom_site_aniso_U_33
_atom_site_aniso_U_23
_atom_site_aniso_U_13
_atom_site_aniso_U_12
N1 0.0254(6) 0.0281(6) 0.0337(6) 0.0055(5) -0.0007(5) 0.0028(5)
C2 0.0319(8) 0.0278(7) 0.0373(8) 0.0074(6) -0.0008(6) 0.0045(6)
C3 0.0352(8) 0.0239(7) 0.0369(8) 0.0027(6) 0.0023(6) 0.0030(6)
N4 0.0322(6) 0.0249(6) 0.0319(6) 0.0005(5) 0.0016(5) 0.0009(5)
C5 0.0246(7) 0.0250(6) 0.0242(6) 0.0015(5) 0.0035(5) -0.0006(5)
C6 0.0234(7) 0.0253(6) 0.0266(7) 0.0016(5) -0.0016(5) -0.0003(5)
C7 0.0239(7) 0.0244(7) 0.0275(7) 0.0022(5) 0.0007(5) 0.0012(5)
C8 0.0221(7) 0.0246(6) 0.0232(6) 0.0013(5) 0.0025(5) 0.0005(5)
C9 0.0215(7) 0.0275(7) 0.0234(6) 0.0028(5) 0.0025(5) 0.0021(5)
C10 0.0282(7) 0.0290(7) 0.0272(7) -0.0008(6) -0.0050(6) -0.0013(6)
C11 0.0358(9) 0.0369(8) 0.0274(7) 0.0041(6) -0.0016(6) 0.0037(6)
C12 0.0302(8) 0.0352(8) 0.0335(8) 0.0080(6) -0.0046(6) 0.0021(6)
C13 0.0277(8) 0.0368(8) 0.0372(8) 0.0025(6) -0.0034(6) 0.0067(6)
C14 0.0222(7) 0.0419(8) 0.0325(8) 0.0051(6) 0.0003(6) 0.0017(6)
C15 0.0234(7) 0.0293(7) 0.0299(7) 0.0042(6) -0.0038(5) -0.0047(5)
C16 0.0245(7) 0.0261(6) 0.0199(6) 0.0040(5) -0.0001(5) -0.0008(5)
C17 0.0260(7) 0.0273(7) 0.0260(7) 0.0018(6) 0.0004(5) 0.0014(5)
C18 0.0257(8) 0.0339(7) 0.0288(7) 0.0041(6) -0.0024(6) -0.0015(6)
C19 0.0339(8) 0.0307(7) 0.0283(7) 0.0010(6) -0.0032(6) -0.0087(6)
C20 0.0362(8) 0.0258(7) 0.0280(7) 0.0011(6) 0.0014(6) 0.0010(6)
C21 0.0256(7) 0.0283(7) 0.0249(7) 0.0035(5) 0.0002(5) 0.0009(6)
N1' 0.0302(6) 0.0309(6) 0.0306(6) -0.0001(5) -0.0020(5) 0.0048(5)
C2' 0.0345(8) 0.0331(7) 0.0316(8) 0.0013(6) -0.0047(6) 0.0071(6)
C3' 0.0393(8) 0.0291(7) 0.0269(7) 0.0018(6) -0.0038(6) 0.0024(6)
N4' 0.0329(6) 0.0293(6) 0.0260(6) 0.0004(5) -0.0011(5) -0.0010(5)
C5' 0.0272(7) 0.0243(6) 0.0240(6) -0.0022(5) -0.0009(5) -0.0020(5)
C6' 0.0241(7) 0.0292(7) 0.0259(7) 0.0002(5) 0.0026(5) 0.0021(5)
C7' 0.0268(7) 0.0274(7) 0.0260(7) 0.0002(6) -0.0003(5) 0.0015(6)
C8' 0.0247(7) 0.0251(6) 0.0243(6) -0.0025(5) -0.0010(5) -0.0011(5)
C9' 0.0251(7) 0.0234(6) 0.0251(6) -0.0030(5) -0.0026(5) -0.0012(5)
C10' 0.0267(7) 0.0328(7) 0.0248(7) -0.0014(6) 0.0030(6) 0.0025(6)
C11' 0.0305(8) 0.0285(7) 0.0310(7) -0.0032(6) 0.0025(6) 0.0010(6)
C12' 0.0327(8) 0.0320(7) 0.0322(7) 0.0016(6) 0.0037(6) 0.0064(6)
C13' 0.0287(8) 0.0384(8) 0.0328(7) -0.0009(6) -0.0008(6) 0.0056(6)
C14' 0.0259(8) 0.0339(8) 0.0365(8) -0.0023(6) -0.0004(6) 0.0008(6)
C15' 0.0250(7) 0.0284(7) 0.0296(7) 0.0004(6) 0.0044(5) 0.0011(5)
C16' 0.0271(7) 0.0225(6) 0.0255(7) -0.0026(5) 0.0005(5) -0.0013(5)
C17' 0.0274(7) 0.0355(7) 0.0275(7) -0.0013(6) 0.0005(6) -0.0003(6)
C18' 0.0290(8) 0.0387(8) 0.0369(8) -0.0042(6) 0.0062(6) -0.0014(6)
C19' 0.0401(9) 0.0312(7) 0.0291(7) -0.0015(6) 0.0101(6) -0.0040(6)
C20' 0.0431(9) 0.0313(7) 0.0269(7) 0.0025(6) 0.0010(6) 0.0005(6)
C21' 0.0306(8) 0.0286(7) 0.0297(7) -0.0002(6) 0.0005(6) 0.0010(6)

loop_
_atom_type_symbol
_atom_type_description
_atom_type_scat_dispersion_real
_atom_type_scat_dispersion_imag
_atom_type_scat_source
C C 0.0033 0.0016 'International Tables Vol C Tables 4.2.6.8 and 6.1.1.4'
H H 0.0000 0.0000 'International Tables Vol C Tables 4.2.6.8 and 6.1.1.4'
N N 0.0061 0.0033 'International Tables Vol C Tables 4.2.6.8 and 6.1.1.4'

loop_
_geom_angle_atom_site_label_1
_geom_angle_atom_site_label_2
_geom_angle_atom_site_label_3
_geom_angle
C9 N1 C2 113.63(11)
N1 C2 C3 123.57(13)
N1 C2 H2 116.4(8)
C3 C2 H2 120.1(8)
N4 C3 C2 123.27(12)
N4 C3 H3 116.8(8)
C2 C3 H3 119.9(8)
C5 N4 C3 113.31(11)
N4 C5 C9 123.70(11)
N4 C5 C6 127.74(11)
C9 C5 C6 108.55(10)
C5 C6 C7 103.82(10)
C5 C6 C10 121.16(10)
C7 C6 C10 125.41(11)
C5 C6 C15 120.67(11)
C7 C6 C15 123.52(11)
C10 C6 C15 57.68(8)
C8 C7 C6 111.97(11)
C8 C7 H7 125.5(7)
C6 C7 H7 122.5(7)
C7 C8 C9 107.12(11)
C7 C8 C16 127.16(11)
C9 C8 C16 125.70(11)
N1 C9 C5 122.50(11)
N1 C9 C8 128.95(11)
C5 C9 C8 108.53(10)
C15 C10 C11 120.85(12)
C15 C10 C6 61.28(8)
C11 C10 C6 120.19(11)
C15 C10 H10 115.2(8)
C11 C10 H10 116.9(7)
C6 C10 H10 110.4(7)
C12 C11 C10 114.48(12)
C12 C11 H11A 109.4(8)
C10 C11 H11A 109.1(8)
C12 C11 H11B 108.9(8)
C10 C11 H11B 108.3(8)
H11A C11 H11B 106.4(12)
C13 C12 C11 124.40(13)
C13 C12 H12 119.9(8)
C11 C12 H12 115.6(8)
C12 C13 C14 124.94(13)
C12 C13 H13 120.3(9)
C14 C13 H13 114.7(9)
C13 C14 C15 114.41(12)
C13 C14 H14A 110.2(8)
C15 C14 H14A 109.8(8)
C13 C14 H14B 107.3(9)
C15 C14 H14B 108.9(9)
H14A C14 H14B 105.8(12)
C10 C15 C14 120.55(12)
C10 C15 C6 61.04(8)
C14 C15 C6 118.39(11)
C10 C15 H5 116.6(8)
C14 C15 H5 115.7(8)
C6 C15 H5 113.1(8)
C17 C16 C21 118.31(11)
C17 C16 C8 121.01(11)
C21 C16 C8 120.67(11)
C18 C17 C16 120.97(12)
C18 C17 H17 119.6(8)
C16 C17 H17 119.5(8)
C19 C18 C17 119.94(13)
C19 C18 H18 121.1(8)
C17 C18 H18 118.9(8)
C18 C19 C20 119.80(13)
C18 C19 H19 120.2(8)
C20 C19 H19 119.9(8)
C21 C20 C19 120.38(12)
C21 C20 H20 118.9(8)
C19 C20 H20 120.6(8)
C20 C21 C16 120.58(12)
C20 C21 H21 120.9(7)
C16 C21 H21 118.5(7)
C9' N1' C2' 113.70(11)
N1' C2' C3' 123.70(12)
N1' C2' H2' 117.3(8)
C3' C2' H2' 119.0(8)
N4' C3' C2' 123.20(13)
N4' C3' H3' 116.9(8)
C2' C3' H3' 119.8(8)
C5' N4' C3' 113.42(11)
N4' C5' C9' 123.90(11)
N4' C5' C6' 127.46(11)
C9' C5' C6' 108.64(11)
C5' C6' C7' 104.22(10)
C5' C6' C15' 119.69(11)
C7' C6' C15' 125.13(11)
C5' C6' C10' 119.95(11)
C7' C6' C10' 125.22(11)
C15' C6' C10' 57.83(8)
C8' C7' C6' 111.55(11)
C8' C7' H7' 126.8(8)
C6' C7' H7' 121.6(8)
C7' C8' C9' 107.25(11)
C7' C8' C16' 126.54(12)
C9' C8' C16' 126.19(11)
N1' C9' C5' 122.08(11)
N1' C9' C8' 129.59(12)
C5' C9' C8' 108.34(11)
C15' C10' C11' 121.01(12)
C15' C10' C6' 61.07(8)
C11' C10' C6' 119.88(11)
C15' C10' H10' 115.3(8)
C11' C10' H10' 116.9(8)
C6' C10' H10' 110.6(8)
C12' C11' C10' 114.28(12)
C12' C11' H11D 107.9(8)
C10' C11' H11D 108.6(8)
C12' C11' H11C 109.1(8)
C10' C11' H11C 110.0(8)
H11D C11' H11C 106.7(11)
C13' C12' C11' 124.75(13)
C13' C12' H12' 119.2(8)
C11' C12' H12' 116.0(8)
C12' C13' C14' 124.86(13)
C12' C13' H13' 120.1(8)
C14' C13' H13' 115.0(8)
C13' C14' C15' 114.45(12)
C13' C14' H14C 108.6(8)
C15' C14' H14C 105.9(8)
C13' C14' H14D 111.1(8)
C15' C14' H14D 109.7(8)
H14C C14' H14D 106.7(12)
C10' C15' C14' 120.56(12)
C10' C15' C6' 61.10(8)
C14' C15' C6' 120.44(12)
C10' C15' H15' 116.9(7)
C14' C15' H15' 115.6(7)
C6' C15' H15' 110.9(7)
C17' C16' C21' 118.34(12)
C17' C16' C8' 121.02(11)
C21' C16' C8' 120.64(12)
C18' C17' C16' 120.82(13)
C18' C17' H17' 120.8(9)
C16' C17' H17' 118.3(9)
C19' C18' C17' 120.04(14)
C19' C18' H18' 120.8(9)
C17' C18' H18' 119.2(9)
C20' C19' C18' 120.01(13)
C20' C19' H19' 119.5(8)
C18' C19' H19' 120.5(8)
C19' C20' C21' 119.99(13)
C19' C20' H20' 120.3(9)
C21' C20' H20' 119.7(9)
C20' C21' C16' 120.79(13)
C20' C21' H21' 120.1(8)
C16' C21' H21' 119.1(8)

loop_
_geom_bond_atom_site_label_1
_geom_bond_atom_site_label_2
_geom_bond_distance
N1 C9 1.3347(16)
N1 C2 1.3470(17)
C2 C3 1.3804(19)
C2 H2 0.985(14)
C3 N4 1.3507(17)
C3 H3 0.989(14)
N4 C5 1.3271(16)
C5 C9 1.4126(17)
C5 C6 1.4674(17)
C6 C7 1.4745(17)
C6 C10 1.5357(17)
C6 C15 1.5393(18)
C7 C8 1.3544(17)
C7 H7 0.982(12)
C8 C9 1.4673(17)
C8 C16 1.4735(17)
C10 C15 1.4833(19)
C10 C11 1.5056(19)
C10 H10 0.995(13)
C11 C12 1.496(2)
C11 H11A 0.992(16)
C11 H11B 1.013(15)
C12 C13 1.322(2)
C12 H12 1.008(15)
C13 C14 1.494(2)
C13 H13 0.990(14)
C14 C15 1.5101(19)
C14 H14A 0.998(14)
C14 H14B 0.979(16)
C15 H5 0.976(14)
C16 C17 1.3956(18)
C16 C21 1.3983(17)
C17 C18 1.3876(18)
C17 H17 0.969(13)
C18 C19 1.3838(19)
C18 H18 0.988(14)
C19 C20 1.385(2)
C19 H19 0.976(14)
C20 C21 1.3843(19)
C20 H20 0.988(14)
C21 H21 1.001(14)
N1' C9' 1.3372(15)
N1' C2' 1.3478(17)
C2' C3' 1.375(2)
C2' H2' 0.992(14)
C3' N4' 1.3485(17)
C3' H3' 0.986(14)
N4' C5' 1.3251(16)
C5' C9' 1.4120(18)
C5' C6' 1.4634(17)
C6' C7' 1.4717(18)
C6' C15' 1.5379(18)
C6' C10' 1.5384(17)
C7' C8' 1.3595(18)
C7' H7' 0.999(13)
C8' C9' 1.4687(17)
C8' C16' 1.4741(18)
C10' C15' 1.4875(18)
C10' C11' 1.5101(19)
C10' H10' 0.985(14)
C11' C12' 1.4954(19)
C11' H11D 1.016(14)
C11' H11C 0.988(15)
C12' C13' 1.3252(19)
C12' H12' 1.010(14)
C13' C14' 1.496(2)
C13' H13' 0.997(15)
C14' C15' 1.5090(19)
C14' H14C 1.031(17)
C14' H14D 0.989(15)
C15' H15' 0.998(13)
C16' C17' 1.3906(18)
C16' C21' 1.3992(18)
C17' C18' 1.3877(19)
C17' H17' 0.984(15)
C18' C19' 1.382(2)
C18' H18' 0.998(16)
C19' C20' 1.382(2)
C19' H19' 0.980(15)
C20' C21' 1.3851(19)
C20' H20' 0.984(15)
C21' H21' 0.995(15)

loop_
_geom_torsion_atom_site_label_1
_geom_torsion_atom_site_label_2
_geom_torsion_atom_site_label_3
_geom_torsion_atom_site_label_4
_geom_torsion
C9 N1 C2 C3 -0.08(19)
N1 C2 C3 N4 -1.0(2)
C2 C3 N4 C5 0.87(19)
C3 N4 C5 C9 0.26(18)
C3 N4 C5 C6 -178.50(12)
N4 C5 C6 C7 179.86(12)
C9 C5 C6 C7 0.95(13)
N4 C5 C6 C10 -32.4(2)
C9 C5 C6 C10 148.73(12)
N4 C5 C6 C15 36.06(19)
C9 C5 C6 C15 -142.85(11)
C5 C6 C7 C8 -0.47(14)
C10 C6 C7 C8 -146.42(12)
C15 C6 C7 C8 142.00(12)
C6 C7 C8 C9 -0.19(14)
C6 C7 C8 C16 178.23(11)
C2 N1 C9 C5 1.20(18)
C2 N1 C9 C8 179.59(12)
N4 C5 C9 N1 -1.39(19)
C6 C5 C9 N1 177.58(11)
N4 C5 C9 C8 179.93(12)
C6 C5 C9 C8 -1.10(14)
C7 C8 C9 N1 -177.77(12)
C16 C8 C9 N1 3.8(2)
C7 C8 C9 C5 0.80(14)
C16 C8 C9 C5 -177.64(11)
C5 C6 C10 C15 108.84(13)
C7 C6 C10 C15 -110.61(14)
C5 C6 C10 C11 -140.20(13)
C7 C6 C10 C11 0.4(2)
C15 C6 C10 C11 110.96(14)
C15 C10 C11 C12 6.20(19)
C6 C10 C11 C12 -66.35(17)
C10 C11 C12 C13 -5.4(2)
C11 C12 C13 C14 0.1(2)
C12 C13 C14 C15 4.2(2)
C11 C10 C15 C14 -2.19(19)
C6 C10 C15 C14 107.73(13)
C11 C10 C15 C6 -109.92(14)
C13 C14 C15 C10 -2.98(18)
C13 C14 C15 C6 68.35(16)
C5 C6 C15 C10 -109.67(13)
C7 C6 C15 C10 113.79(14)
C5 C6 C15 C14 139.16(12)
C7 C6 C15 C14 2.62(18)
C10 C6 C15 C14 -111.17(14)
C7 C8 C16 C17 -146.03(13)
C9 C8 C16 C17 32.10(18)
C7 C8 C16 C21 32.86(19)
C9 C8 C16 C21 -149.00(12)
C21 C16 C17 C18 -1.13(18)
C8 C16 C17 C18 177.79(12)
C16 C17 C18 C19 1.10(19)
C17 C18 C19 C20 -0.2(2)
C18 C19 C20 C21 -0.6(2)
C19 C20 C21 C16 0.61(19)
C17 C16 C21 C20 0.28(18)
C8 C16 C21 C20 -178.65(11)
C9' N1' C2' C3' 0.05(19)
N1' C2' C3' N4' 0.0(2)
C2' C3' N4' C5' 0.07(18)
C3' N4' C5' C9' -0.25(18)
C3' N4' C5' C6' 179.89(12)
N4' C5' C6' C7' 179.29(12)
C9' C5' C6' C7' -0.59(13)
N4' C5' C6' C15' -34.84(18)
C9' C5' C6' C15' 145.28(11)
N4' C5' C6' C10' 32.91(19)
C9' C5' C6' C10' -146.98(11)
C5' C6' C7' C8' 0.54(14)
C15' C6' C7' C8' -142.89(12)
C10' C6' C7' C8' 144.58(12)
C6' C7' C8' C9' -0.27(14)
C6' C7' C8' C16' -178.67(11)
C2' N1' C9' C5' -0.23(17)
C2' N1' C9' C8' 179.50(12)
N4' C5' C9' N1' 0.35(19)
C6' C5' C9' N1' -179.76(11)
N4' C5' C9' C8' -179.43(11)
C6' C5' C9' C8' 0.46(14)
C7' C8' C9' N1' -179.88(12)
C16' C8' C9' N1' -1.5(2)
C7' C8' C9' C5' -0.12(14)
C16' C8' C9' C5' 178.28(11)
C5' C6' C10' C15' -108.24(13)
C7' C6' C10' C15' 112.83(14)
C5' C6' C10' C11' 140.59(13)
C7' C6' C10' C11' 1.66(19)
C15' C6' C10' C11' -111.18(14)
C15' C10' C11' C12' -1.67(18)
C6' C10' C11' C12' 70.53(16)
C10' C11' C12' C13' 2.3(2)
C11' C12' C13' C14' -0.3(2)
C12' C13' C14' C15' -2.4(2)
C11' C10' C15' C14' -0.87(19)
C6' C10' C15' C14' -110.25(14)
C11' C10' C15' C6' 109.38(14)
C13' C14' C15' C10' 2.81(19)
C13' C14' C15' C6' -69.49(16)
C5' C6' C15' C10' 108.68(13)
C7' C6' C15' C10' -112.99(14)
C5' C6' C15' C14' -140.88(12)
C7' C6' C15' C14' -2.55(19)
C10' C6' C15' C14' 110.44(14)
C7' C8' C16' C17' 152.55(13)
C9' C8' C16' C17' -25.55(19)
C7' C8' C16' C21' -26.54(19)
C9' C8' C16' C21' 155.35(12)
C21' C16' C17' C18' 0.51(19)
C8' C16' C17' C18' -178.61(12)
C16' C17' C18' C19' 0.2(2)
C17' C18' C19' C20' -0.8(2)
C18' C19' C20' C21' 0.8(2)
C19' C20' C21' C16' -0.1(2)
C17' C16' C21' C20' -0.54(19)
C8' C16' C21' C20' 178.58(12)
